data_2236513
loop_
_publ_author_name
'Smith, Graham'

_publ_section_title
;
 Poly[\m~3~-aqua-aqua(\m~3~-3,5-dinitrobenzoato-\k<i>O</i>^1^:<i>O</i>^3^:<i>O</i>^5^)caesium]
;
_journal_coeditor_code NG5289
_journal_issue 10
_journal_name_full 'Acta Crystallographica Section E'
_journal_page_first m1241
_journal_page_last m1242
_journal_paper_doi 10.1107/S1600536812037130
_journal_volume 68
_journal_year 2012
_chemical_formula_iupac '[Cs (C7 H3 N2 O6) (H2 O)2]'
_chemical_formula_moiety 'C7 H7 Cs N2 O8'
_chemical_formula_sum 'C7 H7 Cs N2 O8'
_chemical_formula_weight 380.06
_chemical_name_common 'caesium 3,5-dinitrobenzoate dihydrate'
_chemical_name_systematic
;
Poly[\m~3~-aqua-aqua(\m~3~-3,5-dinitrobenzoato-
\k<i>O</i>^1^:<i>O</i>^3^:<i>O</i>^5^)caesium]
;
_space_group_IT_number 14
_symmetry_cell_setting monoclinic
_symmetry_space_group_name_Hall '-P 2yn'
_symmetry_space_group_name_H-M 'P 1 21/n 1'
_atom_sites_solution_hydrogens geom
_atom_sites_solution_primary direct
_atom_sites_solution_secondary difmap
_audit_creation_method SHELXL-97
_cell_angle_alpha 90.00
_cell_angle_beta 107.782(4)
_cell_angle_gamma 90.00
_cell_formula_units_Z 4
_cell_length_a 15.1249(5)
_cell_length_b 4.62230(10)
_cell_length_c 17.1024(6)
_cell_measurement_reflns_used 3275
_cell_measurement_temperature 200(2)
_cell_measurement_theta_max 28.82
_cell_measurement_theta_min 3.15
_cell_volume 1138.54(7)
_computing_cell_refinement 'CrysAlis PRO (Agilent, 2012)'
_computing_data_collection 'CrysAlis PRO (Agilent, 2012)'
_computing_data_reduction 'CrysAlis PRO (Agilent, 2012)'
_computing_molecular_graphics 'PLATON (Spek, 2009)'
_computing_publication_material 'PLATON (Spek, 2009)'
_computing_structure_refinement 'SHELXL97 (Sheldrick, 2008) within WinGX (Farrugia, 1999)'
_computing_structure_solution 'SIR92 (Altomare <i>et al.</i>, 1993)'
_diffrn_ambient_temperature 200(2)
_diffrn_detector_area_resol_mean 16.077
_diffrn_measured_fraction_theta_full 0.998
_diffrn_measured_fraction_theta_max 0.884
_diffrn_measurement_device_type 'Oxford Diffraction Gemini-S CCD-detector'
_diffrn_measurement_method '\w scans'
_diffrn_radiation_monochromator graphite
_diffrn_radiation_source 'Enhance (Mo) X-ray source'
_diffrn_radiation_type MoK\a
_diffrn_radiation_wavelength 0.71073
_diffrn_reflns_av_R_equivalents 0.0301
_diffrn_reflns_av_sigmaI/netI 0.0350
_diffrn_reflns_limit_h_max 20
_diffrn_reflns_limit_h_min -20
_diffrn_reflns_limit_k_max 5
_diffrn_reflns_limit_k_min -6
_diffrn_reflns_limit_l_max 22
_diffrn_reflns_limit_l_min -22
_diffrn_reflns_number 7596
_diffrn_reflns_theta_full 26.00
_diffrn_reflns_theta_max 28.88
_diffrn_reflns_theta_min 3.15
_diffrn_standards_number 0
_exptl_absorpt_coefficient_mu 3.290
_exptl_absorpt_correction_T_max 0.980
_exptl_absorpt_correction_T_min 0.792
_exptl_absorpt_correction_type multi-scan
_exptl_absorpt_process_details '(CrysAlis PRO; Agilent, 2012)'
_exptl_crystal_colour yellow
_exptl_crystal_density_diffrn 2.217
_exptl_crystal_density_method 'not measured'
_exptl_crystal_description needle
_exptl_crystal_F_000 728
_exptl_crystal_size_max 0.28
_exptl_crystal_size_mid 0.15
_exptl_crystal_size_min 0.06
_refine_diff_density_max 0.474
_refine_diff_density_min -0.556
_refine_ls_extinction_method none
_refine_ls_goodness_of_fit_ref 1.046
_refine_ls_hydrogen_treatment mixed
_refine_ls_matrix_type full
_refine_ls_number_parameters 179
_refine_ls_number_reflns 2652
_refine_ls_number_restraints 0
_refine_ls_restrained_S_all 1.046
_refine_ls_R_factor_all 0.0294
_refine_ls_R_factor_gt 0.0236
_refine_ls_shift/su_max 0.001
_refine_ls_shift/su_mean 0.000
_refine_ls_structure_factor_coef Fsqd
_refine_ls_weighting_details 'calc w=1/[\s^2^(Fo^2^)+(0.0172P)^2^] where P=(Fo^2^+2Fc^2^)/3'
_refine_ls_weighting_scheme calc
_refine_ls_wR_factor_gt 0.0461
_refine_ls_wR_factor_ref 0.0484
_reflns_number_gt 2336
_reflns_number_total 2652
_reflns_threshold_expression I>2\s(I)
_cod_data_source_file ng5289.cif
_cod_data_source_block I
_cod_original_sg_symbol_H-M 'P 21/n'
_cod_database_code 2236513
_cod_database_fobs_code 2236513

loop_
_symmetry_equiv_pos_as_xyz
'x, y, z'
'-x+1/2, y+1/2, -z+1/2'
'-x, -y, -z'
'x+1/2, -y+1/2, z+1/2'

loop_
_atom_site_aniso_label
_atom_site_aniso_U_11
_atom_site_aniso_U_22
_atom_site_aniso_U_33
_atom_site_aniso_U_12
_atom_site_aniso_U_13
_atom_site_aniso_U_23
Cs1 0.02260(10) 0.02310(10) 0.02350(10) -0.00020(10) 0.00630(10) 0.00300(10)
O1W 0.0308(13) 0.0405(12) 0.0214(10) -0.0117(10) 0.0053(9) 0.0000(10)
O2W 0.0259(12) 0.0355(11) 0.0284(11) 0.0046(10) 0.0032(10) -0.0094(10)
O11 0.0174(10) 0.0373(11) 0.0279(10) 0.0052(8) 0.0059(8) -0.0072(8)
O12 0.0229(11) 0.0330(10) 0.0210(9) -0.0005(8) 0.0023(8) -0.0092(8)
O31 0.0204(11) 0.0385(11) 0.0356(11) -0.0040(9) 0.0084(9) -0.0042(9)
O32 0.0310(12) 0.0442(12) 0.0324(11) 0.0130(9) 0.0130(10) -0.0079(9)
O51 0.0492(15) 0.0248(10) 0.0266(10) -0.0040(9) 0.0045(10) -0.0093(8)
O52 0.0252(12) 0.0548(13) 0.0342(11) -0.0143(10) 0.0089(9) -0.0132(10)
N3 0.0223(13) 0.0294(12) 0.0180(11) 0.0075(10) 0.0055(9) 0.0042(9)
N5 0.0304(15) 0.0246(11) 0.0169(11) -0.0075(10) 0.0044(10) -0.0012(9)
C1 0.0203(14) 0.0179(11) 0.0128(11) -0.0002(10) 0.0055(10) 0.0013(9)
C2 0.0171(13) 0.0182(11) 0.0161(12) -0.0004(10) 0.0024(10) 0.0025(10)
C3 0.0188(14) 0.0198(12) 0.0178(12) 0.0039(10) 0.0067(10) 0.0057(10)
C4 0.0278(15) 0.0153(11) 0.0141(12) 0.0013(10) 0.0063(10) -0.0001(9)
C5 0.0244(15) 0.0175(11) 0.0130(11) -0.0039(11) 0.0039(10) -0.0005(10)
C6 0.0197(14) 0.0207(12) 0.0152(11) -0.0023(10) 0.0048(10) 0.0034(10)
C11 0.0220(14) 0.0192(12) 0.0168(12) -0.0014(10) 0.0091(10) 0.0022(10)

loop_
_atom_site_type_symbol
_atom_site_label
_atom_site_fract_x
_atom_site_fract_y
_atom_site_fract_z
_atom_site_U_iso_or_equiv
_atom_site_thermal_displace_type
_atom_site_calc_flag
_atom_site_refinement_flags
_atom_site_occupancy
Cs Cs1 0.631270(10) 0.11431(3) 0.949800(10) 0.02320(10) Uani . . 1.000
O O1W 0.57824(16) -0.3598(5) 1.05448(13) 0.0315(7) Uani . . 1.000
O O2W 0.69998(16) 0.0306(5) 1.14991(13) 0.0311(7) Uani . . 1.000
O O11 0.37491(13) 0.6190(4) 0.75558(11) 0.0278(6) Uani . . 1.000
O O12 0.52278(14) 0.6236(3) 0.83580(11) 0.0266(6) Uani . . 1.000
O O31 0.74660(14) 0.3113(4) 0.68972(12) 0.0315(6) Uani . . 1.000
O O32 0.71260(15) -0.0756(4) 0.61600(12) 0.0351(7) Uani . . 1.000
O O51 0.39421(16) -0.3890(4) 0.51426(12) 0.0351(7) Uani . . 1.000
O O52 0.28880(15) -0.1482(4) 0.54804(12) 0.0381(7) Uani . . 1.000
N N3 0.69218(16) 0.1222(4) 0.65482(13) 0.0234(7) Uani . . 1.000
N N5 0.36953(17) -0.2001(5) 0.55368(12) 0.0246(7) Uani . . 1.000
C C1 0.48439(18) 0.3386(5) 0.71545(14) 0.0169(7) Uani . . 1.000
C C2 0.57543(18) 0.3203(5) 0.71383(14) 0.0177(7) Uani . . 1.000
C C3 0.59685(18) 0.1317(5) 0.65956(15) 0.0186(7) Uani . . 1.000
C C4 0.53156(19) -0.0458(5) 0.60715(14) 0.0191(7) Uani . . 1.000
C C5 0.44224(19) -0.0198(5) 0.60976(14) 0.0187(7) Uani . . 1.000
C C6 0.41608(18) 0.1685(5) 0.66192(14) 0.0187(7) Uani . . 1.000
C C11 0.45850(19) 0.5455(5) 0.77413(15) 0.0186(7) Uani . . 1.000
H H2 0.62150 0.43370 0.74890 0.0210 Uiso calc R 1.000
H H4 0.54740 -0.17570 0.57210 0.0230 Uiso calc R 1.000
H H6 0.35450 0.18100 0.66120 0.0220 Uiso calc R 1.000
H H11W 0.616(3) -0.280(7) 1.091(2) 0.038(10) Uiso . . 1.000
H H12W 0.559(3) -0.478(7) 1.081(2) 0.055(12) Uiso . . 1.000
H H21W 0.677(3) 0.124(6) 1.180(2) 0.052(12) Uiso . . 1.000
H H22W 0.750(3) -0.041(6) 1.1818(19) 0.037(9) Uiso . . 1.000

loop_
_atom_type_symbol
_atom_type_description
_atom_type_scat_dispersion_real
_atom_type_scat_dispersion_imag
_atom_type_scat_source
C C 0.0033 0.0016 'International Tables Vol C Tables 4.2.6.8 and 6.1.1.4'
H H 0.0000 0.0000 'International Tables Vol C Tables 4.2.6.8 and 6.1.1.4'
N N 0.0061 0.0033 'International Tables Vol C Tables 4.2.6.8 and 6.1.1.4'
O O 0.0106 0.0060 'International Tables Vol C Tables 4.2.6.8 and 6.1.1.4'
Cs Cs -0.3680 2.1192 'International Tables Vol C Tables 4.2.6.8 and 6.1.1.4'

loop_
_geom_angle_atom_site_label_1
_geom_angle_atom_site_label_2
_geom_angle_atom_site_label_3
_geom_angle_site_symmetry_1
_geom_angle_site_symmetry_3
_geom_angle
_geom_angle_publ_flag
O1W Cs1 O2W . . 50.74(6) no
O1W Cs1 O12 . . 134.87(6) no
O1W Cs1 O12 . 1_545 70.44(5) no
O1W Cs1 O1W . 1_565 93.43(6) no
O1W Cs1 O32 . 2_656 149.39(6) no
O1W Cs1 O1W . 3_657 80.87(6) no
O1W Cs1 O52 . 4_545 60.79(6) no
O2W Cs1 O12 . . 131.87(5) no
O2W Cs1 O12 . 1_545 120.39(5) no
O1W Cs1 O2W 1_565 . 64.41(6) no
O2W Cs1 O32 . 2_656 112.44(6) no
O1W Cs1 O2W 3_657 . 93.38(6) no
O2W Cs1 O52 . 4_545 55.78(6) no
O12 Cs1 O12 . 1_545 94.64(4) no
O1W Cs1 O12 1_565 . 67.47(5) no
O12 Cs1 O32 . 2_656 75.75(5) no
O1W Cs1 O12 3_657 . 55.02(5) no
O12 Cs1 O52 . 4_545 164.29(6) no
O1W Cs1 O12 1_565 1_545 135.75(6) no
O12 Cs1 O32 1_545 2_656 113.90(5) no
O1W Cs1 O12 3_657 1_545 85.35(5) no
O12 Cs1 O52 1_545 4_545 90.21(5) no
O1W Cs1 O32 1_565 2_656 100.85(5) no
O1W Cs1 O1W 1_565 3_657 50.88(6) no
O1W Cs1 O52 1_565 4_545 118.15(5) no
O1W Cs1 O32 3_657 2_656 128.87(5) no
O32 Cs1 O52 2_656 4_545 88.62(5) no
O1W Cs1 O52 3_657 4_545 140.47(5) no
Cs1 O1W Cs1 . 1_545 93.43(6) no
Cs1 O1W Cs1 . 3_657 99.13(6) no
Cs1 O1W Cs1 1_545 3_657 129.12(7) no
Cs1 O12 C11 . . 115.28(13) no
Cs1 O12 Cs1 . 1_565 94.64(5) no
Cs1 O12 C11 1_565 . 149.86(14) no
Cs1 O32 N3 2_646 . 148.16(18) no
Cs1 O52 N5 4_444 . 117.78(15) no
Cs1 O1W H12W . . 174(3) no
H11W O1W H12W . . 100(4) no
Cs1 O1W H11W 1_545 . 123(3) no
Cs1 O1W H11W 3_657 . 108(3) no
Cs1 O1W H12W 1_545 . 90(3) no
Cs1 O1W H12W 3_657 . 75(3) no
Cs1 O1W H11W . . 83(2) no
H21W O2W H22W . . 105(3) no
Cs1 O2W H22W . . 131(2) no
Cs1 O2W H21W . . 122(2) no
O32 N3 C3 . . 117.8(2) no
O31 N3 C3 . . 118.5(2) no
O31 N3 O32 . . 123.7(3) no
O51 N5 O52 . . 124.1(2) no
O51 N5 C5 . . 117.8(2) no
O52 N5 C5 . . 118.0(2) no
C6 C1 C11 . . 119.9(2) no
C2 C1 C6 . . 119.5(2) no
C2 C1 C11 . . 120.5(2) no
C1 C2 C3 . . 119.3(2) no
C2 C3 C4 . . 122.8(3) no
N3 C3 C2 . . 119.4(2) no
N3 C3 C4 . . 117.7(2) no
C3 C4 C5 . . 116.3(2) no
C4 C5 C6 . . 123.6(2) no
N5 C5 C6 . . 118.0(3) no
N5 C5 C4 . . 118.4(2) no
C1 C6 C5 . . 118.4(3) no
O11 C11 O12 . . 126.9(2) no
O11 C11 C1 . . 116.5(2) no
O12 C11 C1 . . 116.6(2) no
C1 C2 H2 . . 120.00 no
C3 C2 H2 . . 120.00 no
C3 C4 H4 . . 122.00 no
C5 C4 H4 . . 122.00 no
C1 C6 H6 . . 121.00 no
C5 C6 H6 . . 121.00 no

loop_
_geom_bond_atom_site_label_1
_geom_bond_atom_site_label_2
_geom_bond_site_symmetry_2
_geom_bond_distance
_geom_bond_publ_flag
Cs1 O1W . 3.087(2) yes
Cs1 O2W . 3.282(2) yes
Cs1 O12 . 3.1751(16) yes
Cs1 O12 1_545 3.1120(17) yes
Cs1 O1W 1_565 3.261(2) yes
Cs1 O32 2_656 3.244(2) yes
Cs1 O1W 3_657 3.346(2) yes
Cs1 O52 4_545 3.271(2) yes
O11 C11 . 1.253(4) no
O12 C11 . 1.250(3) no
O31 N3 . 1.224(3) no
O32 N3 . 1.224(3) no
O51 N5 . 1.229(3) no
O52 N5 . 1.219(4) no
O1W H12W . 0.82(4) no
O1W H11W . 0.80(4) no
O2W H21W . 0.83(4) no
O2W H22W . 0.85(4) no
N3 C3 . 1.469(4) no
N5 C5 . 1.476(3) no
C1 C2 . 1.388(4) no
C1 C6 . 1.395(3) no
C1 C11 . 1.522(3) no
C2 C3 . 1.382(3) no
C3 C4 . 1.382(4) no
C4 C5 . 1.371(4) no
C5 C6 . 1.388(3) no
C2 H2 . 0.9300 no
C4 H4 . 0.9300 no
C6 H6 . 0.9300 no

loop_
_geom_hbond_atom_site_label_D
_geom_hbond_atom_site_label_H
_geom_hbond_atom_site_label_A
_geom_hbond_site_symmetry_A
_geom_hbond_distance_DH
_geom_hbond_distance_HA
_geom_hbond_distance_DA
_geom_hbond_angle_DHA
_geom_hbond_publ_flag
O1W H11W O2W . 0.80(4) 1.98(4) 2.734(3) 159(3) yes
O1W H12W O12 3_657 0.83(4) 2.25(4) 3.016(3) 155(4) yes
O2W H21W O11 3_667 0.83(4) 1.94(4) 2.764(3) 174(3) yes
O2W H22W O11 4_555 0.85(4) 1.96(4) 2.797(3) 168(3) yes

loop_
_geom_torsion_atom_site_label_1
_geom_torsion_atom_site_label_2
_geom_torsion_atom_site_label_3
_geom_torsion_atom_site_label_4
_geom_torsion_site_symmetry_1
_geom_torsion_site_symmetry_3
_geom_torsion_site_symmetry_4
_geom_torsion
_geom_torsion_publ_flag
O2W Cs1 O1W Cs1 . . 1_545 -127.44(9) no
O2W Cs1 O1W Cs1 . . 3_657 102.04(8) no
O12 Cs1 O1W Cs1 . . 1_545 118.81(6) no
O12 Cs1 O1W Cs1 . . 3_657 -11.71(9) no
O12 Cs1 O1W Cs1 1_545 . 1_545 42.25(5) no
O12 Cs1 O1W Cs1 1_545 . 3_657 -88.27(6) no
O1W Cs1 O1W Cs1 1_565 . 1_545 179.98(9) no
O1W Cs1 O1W Cs1 1_565 . 3_657 49.48(6) no
O32 Cs1 O1W Cs1 2_656 . 1_545 -61.86(12) no
O32 Cs1 O1W Cs1 2_656 . 3_657 167.61(7) no
O1W Cs1 O1W Cs1 3_657 . 1_545 130.53(6) no
O1W Cs1 O1W Cs1 3_657 . 3_657 -0.02(12) no
O52 Cs1 O1W Cs1 4_545 . 1_545 -59.47(6) no
O52 Cs1 O1W Cs1 4_545 . 3_657 170.01(8) no
O1W Cs1 O12 C11 . . . -63.1(2) no
O1W Cs1 O12 Cs1 . . 1_565 113.15(7) no
O2W Cs1 O12 C11 . . . -135.23(18) no
O2W Cs1 O12 Cs1 . . 1_565 41.03(9) no
O12 Cs1 O12 C11 1_545 . . 3.7(2) no
O12 Cs1 O12 Cs1 1_545 . 1_565 -180.00(7) no
O1W Cs1 O12 C11 1_565 . . -134.4(2) no
O1W Cs1 O12 Cs1 1_565 . 1_565 41.90(6) no
O32 Cs1 O12 C11 2_656 . . 117.2(2) no
O32 Cs1 O12 Cs1 2_656 . 1_565 -66.50(5) no
O1W Cs1 O12 C11 3_657 . . -77.3(2) no
O1W Cs1 O12 Cs1 3_657 . 1_565 98.99(7) no
O1W Cs1 O12 Cs1 . 1_545 1_545 -43.76(6) no
O1W Cs1 O12 C11 . 1_545 1_545 129.5(4) no
O2W Cs1 O12 Cs1 . 1_545 1_545 -34.52(8) no
O2W Cs1 O12 C11 . 1_545 1_545 138.7(4) no
O12 Cs1 O12 Cs1 . 1_545 1_545 180.00(7) no
O12 Cs1 O12 C11 . 1_545 1_545 -6.8(4) no
O1W Cs1 O1W Cs1 . 1_565 1_565 179.98(9) no
O2W Cs1 O1W Cs1 . 1_565 1_565 137.03(8) no
O12 Cs1 O1W Cs1 . 1_565 1_565 -42.25(5) no
O1W Cs1 O32 N3 . 2_656 2_656 -174.4(3) no
O2W Cs1 O32 N3 . 2_656 2_656 -124.7(3) no
O12 Cs1 O32 N3 . 2_656 2_656 5.1(3) no
O1W Cs1 O1W Cs1 . 3_657 3_657 0.00(6) no
O2W Cs1 O1W Cs1 . 3_657 3_657 -49.33(6) no
O12 Cs1 O1W Cs1 . 3_657 3_657 169.89(8) no
O1W Cs1 O52 N5 . 4_545 4_545 -167.08(18) no
O2W Cs1 O52 N5 . 4_545 4_545 -106.86(18) no
Cs1 O12 C11 O11 . . . 122.9(2) no
Cs1 O12 C11 C1 . . . -57.0(3) no
Cs1 O12 C11 O11 1_565 . . -49.7(5) no
Cs1 O12 C11 C1 1_565 . . 130.5(3) no
Cs1 O32 N3 O31 2_646 . . -0.6(4) no
Cs1 O32 N3 C3 2_646 . . 179.48(19) no
Cs1 O52 N5 O51 4_444 . . 12.2(3) no
Cs1 O52 N5 C5 4_444 . . -169.48(15) no
O31 N3 C3 C2 . . . -11.0(3) no
O31 N3 C3 C4 . . . 167.3(2) no
O32 N3 C3 C2 . . . 169.0(2) no
O32 N3 C3 C4 . . . -12.7(3) no
O51 N5 C5 C4 . . . 8.4(3) no
O51 N5 C5 C6 . . . -172.0(2) no
O52 N5 C5 C4 . . . -170.0(2) no
O52 N5 C5 C6 . . . 9.6(3) no
C6 C1 C2 C3 . . . -0.5(3) no
C11 C1 C2 C3 . . . -179.6(2) no
C2 C1 C6 C5 . . . 1.5(3) no
C11 C1 C6 C5 . . . -179.4(2) no
C2 C1 C11 O11 . . . 158.1(2) no
C2 C1 C11 O12 . . . -22.1(3) no
C6 C1 C11 O11 . . . -21.0(3) no
C6 C1 C11 O12 . . . 158.9(2) no
C1 C2 C3 N3 . . . 177.0(2) no
C1 C2 C3 C4 . . . -1.2(4) no
N3 C3 C4 C5 . . . -176.4(2) no
C2 C3 C4 C5 . . . 1.9(4) no
C3 C4 C5 N5 . . . 178.7(2) no
C3 C4 C5 C6 . . . -0.9(4) no
N5 C5 C6 C1 . . . 179.7(2) no
C4 C5 C6 C1 . . . -0.8(4) no
